data_9011055
loop_
_publ_author_name
'Morimoto, N.'

_publ_section_title
;
 Structures of two polymorphic forms of Cu5FeS4
 Sample: metastable, twin process
;
_journal_name_full 'Acta Crystallographica'
_journal_page_first 351
_journal_page_last 360
_journal_paper_doi 10.1107/S0365110X64000846
_journal_volume 17
_journal_year 1964
_chemical_compound_source Synthetic
_chemical_formula_sum 'Cu1.25 Fe0.25 S'
_chemical_name_mineral Bornite
_space_group_IT_number 160
_symmetry_space_group_name_Hall 'P 3* -2'
_symmetry_space_group_name_H-M 'R 3 m :R'
_cell_angle_alpha 33.53
_cell_angle_beta 33.53
_cell_angle_gamma 33.53
_cell_length_a 6.70
_cell_length_b 6.70
_cell_length_c 6.70
_cell_formula_units_Z 2
_cell_volume 81.736
_database_code_amcsd 0009281
_exptl_crystal_density_diffrn 5.098
_cod_original_sg_symbol_H-M 'R 3 m'
_cod_original_formula_sum 'Cu1.25 Fe.25 S'
_cod_database_code 9011055

loop_
_space_group_symop_operation_xyz
x,y,z
x,z,y
z,x,y
y,x,z
y,z,x
z,y,x

loop_
_atom_site_label
_atom_site_fract_x
_atom_site_fract_y
_atom_site_fract_z
_atom_site_occupancy
CuM1a 0.15500 0.15500 0.15500 0.20830
FeM1a 0.15500 0.15500 0.15500 0.04170
CuM1b 0.11500 0.11500 0.19500 0.20830
FeM1b 0.11500 0.11500 0.19500 0.04170
CuM2a 0.36500 0.36500 0.36500 0.20830
FeM2a 0.36500 0.36500 0.36500 0.04170
CuM2b 0.40500 0.40500 0.32500 0.20830
FeM2b 0.40500 0.40500 0.32500 0.04170
CuM3a 0.63500 0.63500 0.63500 0.20830
FeM3a 0.63500 0.63500 0.63500 0.04170
CuM3b 0.59500 0.59500 0.67500 0.20830
FeM3b 0.59500 0.59500 0.67500 0.04170
S1 0.00000 0.00000 0.00000 1.00000
S2 0.50000 0.50000 0.50000 1.00000

loop_
_cod_related_entry_id
_cod_related_entry_database
_cod_related_entry_code
1 AMCSD 0009281
